data_1565646
loop_
_publ_author_name
'Li, Xiu-Hua'
'Li, Meng'
'Gao, Ning'
'Wei, Hai-Ying'
'Hou, Yin-Ling'
'Wu, Zhi-Lei'

_publ_section_title
;
 Solvent-driven structures and slow magnetic relaxation behaviors of
 dinuclear dysprosium clusters
;
_journal_name_full 'Inorganica Chimica Acta'
_journal_page_first 119242
_journal_paper_doi 10.1016/j.ica.2019.119242
_journal_volume 500
_journal_year 2020
_chemical_formula_moiety 'C66 H56 Dy2 N6 O13, C H4 O'
_chemical_formula_sum 'C67 H60 Dy2 N6 O14'
_chemical_formula_weight 1498.21
_space_group_crystal_system triclinic
_space_group_IT_number 2
_space_group_name_Hall '-P 1'
_space_group_name_H-M_alt 'P -1'
_atom_sites_solution_hydrogens mixed
_cell_angle_alpha 71.83
_cell_angle_beta 86.193(2)
_cell_angle_gamma 86.193(2)
_cell_formula_units_Z 2
_cell_length_a 14.2737(7)
_cell_length_b 15.2603(8)
_cell_length_c 15.2603(8)
_cell_measurement_reflns_used 9915
_cell_measurement_temperature 293(2)
_cell_measurement_theta_max 25.03
_cell_measurement_theta_min 2.27
_cell_volume 3147.6(3)
_computing_cell_refinement 'SAINT v7.68A (Bruker, 2009)'
_computing_data_reduction 'SAINT v7.68A (Bruker, 2009)'
_computing_molecular_graphics 'Olex2 (Dolomanov et al., 2009)'
_computing_publication_material 'Olex2 (Dolomanov et al., 2009)'
_computing_structure_refinement 'XL (Sheldrick, 2008)'
_diffrn_ambient_temperature 293(2)
_diffrn_measured_fraction_theta_full 0.999
_diffrn_measured_fraction_theta_max 0.999
_diffrn_measurement_device_type 'CCD area detector'
_diffrn_measurement_method 'phi and omega scans'
_diffrn_radiation_monochromator graphite
_diffrn_radiation_type MoK\a
_diffrn_radiation_wavelength 0.71073
_diffrn_reflns_av_R_equivalents 0.0402
_diffrn_reflns_av_unetI/netI 0.0399
_diffrn_reflns_Laue_measured_fraction_full 0.999
_diffrn_reflns_Laue_measured_fraction_max 0.999
_diffrn_reflns_limit_h_max 16
_diffrn_reflns_limit_h_min -16
_diffrn_reflns_limit_k_max 18
_diffrn_reflns_limit_k_min -18
_diffrn_reflns_limit_l_max 18
_diffrn_reflns_limit_l_min -18
_diffrn_reflns_number 45199
_diffrn_reflns_point_group_measured_fraction_full 0.999
_diffrn_reflns_point_group_measured_fraction_max 0.999
_diffrn_reflns_theta_full 25.007
_diffrn_reflns_theta_max 25.007
_diffrn_reflns_theta_min 1.431
_exptl_absorpt_coefficient_mu 2.426
_exptl_absorpt_correction_T_max 0.7456
_exptl_absorpt_correction_T_min 0.6551
_exptl_absorpt_correction_type multi-scan
_exptl_absorpt_process_details
;
SADABS-2008/1 (Bruker,2008) was used for absorption correction.
wR2(int) was 0.0580 before and 0.0470 after correction.
The Ratio of minimum to maximum transmission is 0.8786.
The \l/2 correction factor is 0.0015.
;
_exptl_crystal_colour colorless
_exptl_crystal_density_diffrn 1.581
_exptl_crystal_density_meas .
_exptl_crystal_description block
_exptl_crystal_F_000 1496
_exptl_crystal_size_max 0.35
_exptl_crystal_size_mid 0.24
_exptl_crystal_size_min 0.12
_refine_diff_density_max 0.670
_refine_diff_density_min -0.555
_refine_diff_density_rms 0.082
_refine_ls_extinction_coef .
_refine_ls_extinction_method none
_refine_ls_goodness_of_fit_ref 1.007
_refine_ls_hydrogen_treatment mixed
_refine_ls_matrix_type full
_refine_ls_number_parameters 812
_refine_ls_number_reflns 11072
_refine_ls_number_restraints 14
_refine_ls_restrained_S_all 1.011
_refine_ls_R_factor_all 0.0403
_refine_ls_R_factor_gt 0.0270
_refine_ls_shift/su_max 0.003
_refine_ls_shift/su_mean 0.000
_refine_ls_structure_factor_coef Fsqd
_refine_ls_weighting_details 'w=1/[\s^2^(Fo^2^)+(0.0187P)^2^+3.3665P] where P=(Fo^2^+2Fc^2^)/3'
_refine_ls_weighting_scheme calc
_refine_ls_wR_factor_gt 0.0530
_refine_ls_wR_factor_ref 0.0575
_reflns_Friedel_coverage 0.000
_reflns_Friedel_fraction_full .
_reflns_Friedel_fraction_max .
_reflns_number_gt 8893
_reflns_number_total 11072
_reflns_threshold_expression 'I > 2\s(I)'
_cod_data_source_file 2.cif
_cod_data_source_block 2
_cod_database_code 1565646
_shelx_space_group_comment
;
The symmetry employed for this shelxl refinement is uniquely defined
by the following loop, which should always be used as a source of
symmetry information in preference to the above space-group names.
They are only intended as comments.
;
_shelx_estimated_absorpt_t_max 0.759
_shelx_estimated_absorpt_t_min 0.484
_olex2_refinement_description
;
1. Fixed Uiso
 At 1.2 times of:
  All C(H) groups, All N(H) groups
 At 1.5 times of:
  All C(H,H,H) groups, All O(H) groups
2. Restrained distances
 O13-H13
 0.85 with sigma of 0.01
 C66-H13
 1.879488 with sigma of 0.02
3. Uiso/Uaniso restraints and constraints
Uanis(C26) \\sim Ueq, Uanis(C27) \\sim Ueq: with sigma of 0.01 and sigma for
terminal atoms of 0.02
4.a Aromatic/amide H refined with riding coordinates:
 N2(H2), C49(H49), C57(H57), C52(H52), C62(H62), C33(H33), C31(H31), C45(H45),
 C58(H58), C15(H15), C8(H8), C20(H20), C42(H42), C29(H29), C41(H41), C23(H23),
 C60(H60), C30(H30), C43(H43), C16(H16), C47(H47), C5(H5), C59(H59), C44(H44),
 C32(H32), C48(H48), C50(H50), C34(H34), C18(H18), C17(H17), C13(H13A),
 C14(H14), C35(H35), C38(H38), C1(H1), C2(H2A), C19(H19), C3(H3), C12(H12),
 C11(H11), C28(H28), C26(H26), C27(H27), C4(H4)
4.b Idealised Me refined as rotating group:
 C65(H65A,H65B,H65C), C55(H55A,H55B,H55C), C66(H66A,H66B,H66C), C67(H67A,H67B,
 H67C)
4.c Idealised tetrahedral OH refined as rotating group:
 O9(H9), O10(H10), O14(H14A)
;

loop_
_space_group_symop_operation_xyz
'x, y, z'
'-x, -y, -z'

loop_
_atom_site_label
_atom_site_type_symbol
_atom_site_fract_x
_atom_site_fract_y
_atom_site_fract_z
_atom_site_U_iso_or_equiv
_atom_site_adp_type
_atom_site_occupancy
_atom_site_site_symmetry_order
_atom_site_calc_flag
_atom_site_refinement_flags_posn
_atom_site_refinement_flags_adp
_atom_site_refinement_flags_occupancy
_atom_site_disorder_assembly
_atom_site_disorder_group
Dy1 Dy 0.25876(2) 0.71113(2) 0.93291(2) 0.02096(5) Uani 1 1 d . . . . .
Dy2 Dy 0.14491(2) 0.72097(2) 0.70767(2) 0.02573(6) Uani 1 1 d . . . . .
O1 O 0.04408(18) 0.70757(18) 0.60070(19) 0.0382(7) Uani 1 1 d . . . . .
O5 O 0.35188(15) 0.83171(15) 0.91514(16) 0.0250(6) Uani 1 1 d . . . . .
O11 O 0.13317(15) 0.67010(16) 0.87107(16) 0.0257(6) Uani 1 1 d . . . . .
O7 O 0.25840(16) 0.78314(16) 0.77022(16) 0.0255(6) Uani 1 1 d . . . . .
O3 O 0.18527(17) 0.56590(16) 0.74769(18) 0.0329(6) Uani 1 1 d . . . . .
O2 O 0.14563(18) 0.85773(17) 0.58590(18) 0.0356(6) Uani 1 1 d . . . . .
O6 O 0.15721(16) 0.84103(16) 0.91767(17) 0.0275(6) Uani 1 1 d . . . . .
O13 O 0.05302(18) 0.83730(18) 0.75969(19) 0.0366(7) Uani 1 1 d D . . . .
H13 H 0.072(3) 0.843(2) 0.8086(16) 0.055 Uiso 1 1 d DR . . . .
O4 O 0.27147(18) 0.70031(17) 0.61425(18) 0.0347(6) Uani 1 1 d . . . . .
O8 O 0.30413(16) 0.54459(16) 0.98176(17) 0.0296(6) Uani 1 1 d . . . . .
N2 N 0.4270(2) 0.5657(2) 0.8788(2) 0.0283(7) Uani 1 1 d . . . . .
H2 H 0.477293 0.544103 0.857083 0.034 Uiso 1 1 calc R . . . .
N5 N 0.0433(2) 0.6310(2) 1.0088(2) 0.0312(8) Uani 1 1 d . . . . .
N4 N 0.12419(19) 0.65234(19) 1.0451(2) 0.0259(7) Uani 1 1 d . . . . .
O9 O 0.51384(19) 0.30352(18) 0.9754(2) 0.0456(7) Uani 1 1 d . . . . .
H9 H 0.567397 0.296067 0.955078 0.068 Uiso 1 1 calc GR . . . .
O10 O -0.07936(19) 0.6301(2) 0.7379(2) 0.0474(8) Uani 1 1 d . . . . .
H10 H -0.063496 0.642737 0.682878 0.071 Uiso 1 1 calc GR . . . .
N1 N 0.3965(2) 0.65709(19) 0.8430(2) 0.0259(7) Uani 1 1 d . . . . .
C63 C 0.0565(2) 0.6425(2) 0.9214(3) 0.0267(9) Uani 1 1 d . . . . .
C21 C 0.2546(2) 0.4161(2) 0.7956(2) 0.0247(8) Uani 1 1 d . . . . .
N6 N -0.0056(2) 0.6440(2) 0.7860(2) 0.0325(8) Uani 1 1 d . . . . .
C40 C 0.0782(2) 0.9870(2) 0.8855(2) 0.0258(8) Uani 1 1 d . . . . .
C6 C -0.0365(3) 0.7052(3) 0.4729(3) 0.0361(10) Uani 1 1 d . . . . .
N3 N 0.4861(2) 0.3947(2) 0.9441(2) 0.0360(8) Uani 1 1 d . . . . .
C22 C 0.2569(2) 0.5158(2) 0.7376(3) 0.0263(8) Uani 1 1 d . . . . .
C37 C 0.3425(2) 0.9185(2) 0.8950(2) 0.0240(8) Uani 1 1 d . . . . .
C61 C 0.1787(3) 0.6586(2) 1.1904(3) 0.0282(9) Uani 1 1 d . . . . .
C49 C 0.4723(3) 0.9457(3) 0.6194(3) 0.0449(11) Uani 1 1 d . . . . .
H49 H 0.519938 0.982581 0.585960 0.054 Uiso 1 1 calc R . . . .
C57 C 0.3311(3) 0.6946(3) 1.2249(3) 0.0365(10) Uani 1 1 d . . . . .
H57 H 0.393409 0.708143 1.207170 0.044 Uiso 1 1 calc R . . . .
C52 C 0.4459(2) 0.7057(3) 0.7738(3) 0.0295(9) Uani 1 1 d . . . . .
H52 H 0.500711 0.678541 0.755279 0.035 Uiso 1 1 calc R . . . .
C64 C -0.0230(2) 0.6246(3) 0.8724(3) 0.0306(9) Uani 1 1 d . . . . .
C62 C 0.1116(3) 0.6423(3) 1.1319(3) 0.0314(9) Uani 1 1 d . . . . .
H62 H 0.053379 0.622484 1.159378 0.038 Uiso 1 1 calc R . . . .
C53 C 0.3751(2) 0.5125(2) 0.9487(3) 0.0267(9) Uani 1 1 d . . . . .
C33 C 0.5991(3) 1.0591(3) 0.8555(3) 0.0451(11) Uani 1 1 d . . . . .
H33 H 0.654873 1.089324 0.848487 0.054 Uiso 1 1 calc R . . . .
C51 C 0.4210(2) 0.8003(3) 0.7232(2) 0.0273(8) Uani 1 1 d . . . . .
C46 C 0.3279(2) 0.8359(3) 0.7223(2) 0.0266(8) Uani 1 1 d . . . . .
C10 C 0.1743(3) 0.9649(3) 0.4404(3) 0.0352(10) Uani 1 1 d . . . . .
O14 O 0.6062(3) 0.5264(3) 0.7891(3) 0.0929(14) Uani 1 1 d . . . . .
H14A H 0.621518 0.473904 0.820778 0.139 Uiso 1 1 calc GR . . . .
C9 C 0.1331(3) 0.8774(3) 0.5014(3) 0.0320(9) Uani 1 1 d . . . . .
C31 C 0.5100(3) 0.9244(3) 0.9244(3) 0.0373(10) Uani 1 1 d . . . . .
H31 H 0.507392 0.863536 0.962213 0.045 Uiso 1 1 calc R . . . .
C45 C -0.0062(3) 0.9447(3) 0.9186(3) 0.0307(9) Uani 1 1 d . . . . .
H45 H -0.005659 0.881606 0.949568 0.037 Uiso 1 1 calc R . . . .
C58 C 0.2989(3) 0.6883(3) 1.3135(3) 0.0473(12) Uani 1 1 d . . . . .
H58 H 0.339505 0.698033 1.354429 0.057 Uiso 1 1 calc R . . . .
C39 C 0.1681(2) 0.9277(2) 0.8986(2) 0.0246(8) Uani 1 1 d . . . . .
C15 C 0.1692(3) 1.0425(3) 0.4700(3) 0.0451(11) Uani 1 1 d . . . . .
H15 H 0.141755 1.038559 0.528061 0.054 Uiso 1 1 calc R . . . .
C25 C 0.4189(3) 0.6678(3) 0.5495(3) 0.0371(10) Uani 1 1 d . . . . .
C7 C 0.0329(3) 0.7483(3) 0.5147(3) 0.0329(9) Uani 1 1 d . . . . .
C8 C 0.0803(3) 0.8250(3) 0.4629(3) 0.0362(10) Uani 1 1 d . . . . .
H8 H 0.077104 0.843134 0.399059 0.043 Uiso 1 1 calc R . . . .
C54 C 0.4088(2) 0.4138(2) 0.9852(3) 0.0276(9) Uani 1 1 d . . . . .
C56 C 0.2727(3) 0.6813(2) 1.1613(3) 0.0268(8) Uani 1 1 d . . . . .
C20 C 0.3323(3) 0.3540(3) 0.8050(3) 0.0344(9) Uani 1 1 d . . . . .
H20 H 0.389413 0.374051 0.774863 0.041 Uiso 1 1 calc R . . . .
C42 C -0.0090(3) 1.1323(3) 0.8278(3) 0.0400(10) Uani 1 1 d . . . . .
H42 H -0.009550 1.195480 0.797470 0.048 Uiso 1 1 calc R . . . .
C29 C 0.4982(4) 0.7907(4) 0.4358(3) 0.0585(14) Uani 1 1 d . . . . .
H29 H 0.500639 0.852906 0.402029 0.070 Uiso 1 1 calc R . . . .
C41 C 0.0757(3) 1.0810(3) 0.8404(3) 0.0330(9) Uani 1 1 d . . . . .
H41 H 0.131508 1.110177 0.818293 0.040 Uiso 1 1 calc R . . . .
C23 C 0.3331(3) 0.5479(3) 0.6760(3) 0.0323(9) Uani 1 1 d . . . . .
H23 H 0.384083 0.507099 0.674294 0.039 Uiso 1 1 calc R . . . .
C60 C 0.1481(3) 0.6520(3) 1.2821(3) 0.0401(10) Uani 1 1 d . . . . .
H60 H 0.086499 0.636660 1.301690 0.048 Uiso 1 1 calc R . . . .
C30 C 0.4236(3) 0.7599(3) 0.4984(3) 0.0440(11) Uani 1 1 d . . . . .
H30 H 0.375954 0.801868 0.506227 0.053 Uiso 1 1 calc R . . . .
C65 C -0.1139(3) 0.5932(3) 0.9215(3) 0.0441(11) Uani 1 1 d . . . . .
H65A H -0.104844 0.567278 0.986456 0.066 Uiso 1 1 calc GR . . . .
H65B H -0.136994 0.547184 0.898628 0.066 Uiso 1 1 calc GR . . . .
H65C H -0.158649 0.644756 0.911150 0.066 Uiso 1 1 calc GR . . . .
C43 C -0.0923(3) 1.0900(3) 0.8602(3) 0.0387(10) Uani 1 1 d . . . . .
H43 H -0.149063 1.124371 0.851362 0.046 Uiso 1 1 calc R . . . .
C16 C 0.1711(3) 0.3839(3) 0.8427(3) 0.0320(9) Uani 1 1 d . . . . .
H16 H 0.118785 0.424448 0.838382 0.038 Uiso 1 1 calc R . . . .
C47 C 0.3093(3) 0.9271(3) 0.6686(3) 0.0337(9) Uani 1 1 d . . . . .
H47 H 0.247894 0.952053 0.666534 0.040 Uiso 1 1 calc R . . . .
C36 C 0.4310(2) 0.9692(2) 0.8789(3) 0.0264(8) Uani 1 1 d . . . . .
C5 C -0.0853(3) 0.7556(4) 0.3979(3) 0.0523(12) Uani 1 1 d . . . . .
H5 H -0.074798 0.817868 0.370354 0.063 Uiso 1 1 calc R . . . .
C59 C 0.2062(3) 0.6674(3) 1.3427(3) 0.0467(12) Uani 1 1 d . . . . .
H59 H 0.184346 0.664008 1.402343 0.056 Uiso 1 1 calc R . . . .
C44 C -0.0911(3) 0.9960(3) 0.9058(3) 0.0340(9) Uani 1 1 d . . . . .
H44 H -0.147104 0.967213 0.927841 0.041 Uiso 1 1 calc R . . . .
C32 C 0.5927(3) 0.9701(3) 0.9137(3) 0.0470(11) Uani 1 1 d . . . . .
H32 H 0.644579 0.940326 0.946200 0.056 Uiso 1 1 calc R . . . .
C48 C 0.3803(3) 0.9810(3) 0.6187(3) 0.0452(11) Uani 1 1 d . . . . .
H48 H 0.366191 1.041772 0.583958 0.054 Uiso 1 1 calc R . . . .
C55 C 0.3544(3) 0.3483(3) 1.0602(3) 0.0441(11) Uani 1 1 d . . . . .
H55A H 0.308563 0.321700 1.034136 0.066 Uiso 1 1 calc GR . . . .
H55B H 0.323045 0.380488 1.099627 0.066 Uiso 1 1 calc GR . . . .
H55C H 0.396100 0.300301 1.095585 0.066 Uiso 1 1 calc GR . . . .
C50 C 0.4922(3) 0.8563(3) 0.6699(3) 0.0376(10) Uani 1 1 d . . . . .
H50 H 0.553546 0.831734 0.669203 0.045 Uiso 1 1 calc R . . . .
C34 C 0.5220(3) 1.1029(3) 0.8078(3) 0.0426(11) Uani 1 1 d . . . . .
H34 H 0.525942 1.162553 0.767382 0.051 Uiso 1 1 calc R . . . .
C18 C 0.2408(3) 0.2319(3) 0.9037(3) 0.0398(10) Uani 1 1 d . . . . .
H18 H 0.236053 0.170384 0.938994 0.048 Uiso 1 1 calc R . . . .
C17 C 0.1640(3) 0.2923(3) 0.8960(3) 0.0388(10) Uani 1 1 d . . . . .
H17 H 0.107254 0.271862 0.926651 0.047 Uiso 1 1 calc R . . . .
C13 C 0.2466(3) 1.1300(4) 0.3303(4) 0.0638(15) Uani 1 1 d . . . . .
H13A H 0.269995 1.185324 0.292625 0.077 Uiso 1 1 calc R . . . .
C14 C 0.2040(3) 1.1261(3) 0.4151(4) 0.0571(13) Uani 1 1 d . . . . .
H14 H 0.198714 1.177942 0.435074 0.069 Uiso 1 1 calc R . . . .
C66 C -0.0003(4) 0.9160(4) 0.7104(4) 0.0715(17) Uani 1 1 d D . . . .
H66A H -0.022484 0.906328 0.656283 0.107 Uiso 1 1 calc GR . . . .
H66B H 0.038195 0.968553 0.692507 0.107 Uiso 1 1 calc GR . . . .
H66C H -0.052959 0.926812 0.748838 0.107 Uiso 1 1 calc GR . . . .
C35 C 0.4387(3) 1.0582(3) 0.8201(3) 0.0350(10) Uani 1 1 d . . . . .
H35 H 0.386852 1.088654 0.788006 0.042 Uiso 1 1 calc R . . . .
C38 C 0.2545(2) 0.9678(2) 0.8884(2) 0.0268(8) Uani 1 1 d . . . . .
H38 H 0.254324 1.031465 0.876332 0.032 Uiso 1 1 calc R . . . .
C24 C 0.3362(3) 0.6384(3) 0.6171(3) 0.0307(9) Uani 1 1 d . . . . .
C1 C -0.0556(4) 0.6133(3) 0.5132(4) 0.0588(14) Uani 1 1 d . . . . .
H1 H -0.023252 0.578359 0.564538 0.071 Uiso 1 1 calc R . . . .
O12 O 0.30598(16) 0.68734(18) 1.07702(17) 0.0310(6) Uani 1 1 d . . . . .
C2 C -0.1217(4) 0.5721(4) 0.4788(4) 0.0720(16) Uani 1 1 d . . . . .
H2A H -0.133818 0.510255 0.507032 0.086 Uiso 1 1 calc R . . . .
C19 C 0.3253(3) 0.2627(3) 0.8586(3) 0.0431(11) Uani 1 1 d . . . . .
H19 H 0.377640 0.222013 0.864456 0.052 Uiso 1 1 calc R . . . .
C3 C -0.1693(4) 0.6226(4) 0.4031(3) 0.0648(15) Uani 1 1 d . . . . .
H3 H -0.213731 0.595316 0.379493 0.078 Uiso 1 1 calc R . . . .
C12 C 0.2549(3) 1.0540(4) 0.3009(4) 0.0653(15) Uani 1 1 d . . . . .
H12 H 0.285677 1.057316 0.244345 0.078 Uiso 1 1 calc R . . . .
C11 C 0.2174(3) 0.9715(3) 0.3553(3) 0.0492(12) Uani 1 1 d . . . . .
H11 H 0.221474 0.920520 0.333941 0.059 Uiso 1 1 calc R . . . .
C67 C 0.6787(4) 0.5607(4) 0.7200(4) 0.091(2) Uani 1 1 d . . . . .
H67A H 0.656034 0.616603 0.675777 0.137 Uiso 1 1 calc GR . . . .
H67B H 0.696458 0.515432 0.689350 0.137 Uiso 1 1 calc GR . . . .
H67C H 0.732215 0.572972 0.748400 0.137 Uiso 1 1 calc GR . . . .
C28 C 0.5674(4) 0.7302(4) 0.4238(4) 0.0803(18) Uani 1 1 d . . . . .
H28 H 0.617675 0.750961 0.382070 0.096 Uiso 1 1 calc R . . . .
C26 C 0.4898(4) 0.6074(4) 0.5366(4) 0.0805(18) Uani 1 1 d . U . . .
H26 H 0.488264 0.545228 0.570798 0.097 Uiso 1 1 calc R . . . .
C27 C 0.5639(4) 0.6378(5) 0.4731(5) 0.104(2) Uani 1 1 d . U . . .
H27 H 0.611061 0.596093 0.463744 0.125 Uiso 1 1 calc R . . . .
C4 C -0.1513(4) 0.7129(4) 0.3628(3) 0.0677(16) Uani 1 1 d . . . . .
H4 H -0.183242 0.747005 0.310989 0.081 Uiso 1 1 calc R . . . .

loop_
_atom_site_aniso_label
_atom_site_aniso_U_11
_atom_site_aniso_U_22
_atom_site_aniso_U_33
_atom_site_aniso_U_23
_atom_site_aniso_U_13
_atom_site_aniso_U_12
Dy1 0.01679(9) 0.01933(9) 0.02597(11) -0.00604(8) -0.00090(7) -0.00007(7)
Dy2 0.02422(10) 0.02289(10) 0.03010(12) -0.00735(8) -0.00637(8) -0.00027(7)
O1 0.0395(17) 0.0369(16) 0.0378(18) -0.0082(14) -0.0134(13) -0.0050(13)
O5 0.0215(13) 0.0201(13) 0.0330(15) -0.0072(11) -0.0033(11) -0.0012(10)
O11 0.0181(13) 0.0271(13) 0.0314(15) -0.0081(12) -0.0009(11) -0.0028(10)
O7 0.0211(13) 0.0258(13) 0.0273(15) -0.0039(12) -0.0020(11) -0.0042(10)
O3 0.0305(15) 0.0241(14) 0.0408(17) -0.0070(13) 0.0033(12) 0.0016(11)
O2 0.0474(17) 0.0264(14) 0.0320(17) -0.0059(13) -0.0130(13) 0.0009(12)
O6 0.0226(13) 0.0217(13) 0.0381(16) -0.0098(12) 0.0012(11) 0.0000(10)
O13 0.0375(16) 0.0345(15) 0.0403(18) -0.0151(14) -0.0171(13) 0.0122(12)
O4 0.0394(16) 0.0282(14) 0.0345(16) -0.0078(13) 0.0039(12) -0.0026(12)
O8 0.0253(14) 0.0239(13) 0.0372(16) -0.0069(12) 0.0011(12) 0.0007(11)
N2 0.0234(17) 0.0276(17) 0.034(2) -0.0107(15) -0.0002(14) 0.0056(14)
N5 0.0191(17) 0.0398(19) 0.035(2) -0.0107(16) -0.0013(14) -0.0049(14)
N4 0.0223(17) 0.0247(16) 0.0295(19) -0.0071(15) 0.0000(14) 0.0004(13)
O9 0.0370(17) 0.0336(16) 0.062(2) -0.0095(15) -0.0048(15) 0.0072(13)
O10 0.0334(17) 0.061(2) 0.050(2) -0.0167(19) -0.0136(14) -0.0120(14)
N1 0.0245(17) 0.0227(16) 0.0298(19) -0.0072(15) -0.0043(14) 0.0019(13)
C63 0.018(2) 0.0203(19) 0.041(3) -0.0083(18) -0.0001(17) -0.0015(15)
C21 0.027(2) 0.0260(19) 0.024(2) -0.0130(17) -0.0019(16) -0.0018(16)
N6 0.0203(17) 0.0336(18) 0.046(2) -0.0142(17) -0.0109(15) -0.0034(14)
C40 0.025(2) 0.028(2) 0.027(2) -0.0121(17) -0.0008(16) 0.0024(16)
C6 0.033(2) 0.052(3) 0.029(2) -0.020(2) -0.0019(18) -0.002(2)
N3 0.037(2) 0.0251(17) 0.052(2) -0.0191(17) -0.0204(17) 0.0085(15)
C22 0.027(2) 0.025(2) 0.030(2) -0.0122(17) -0.0061(17) -0.0011(16)
C37 0.028(2) 0.025(2) 0.022(2) -0.0100(17) -0.0010(15) -0.0034(16)
C61 0.032(2) 0.026(2) 0.025(2) -0.0065(17) 0.0022(17) 0.0047(16)
C49 0.050(3) 0.047(3) 0.034(3) -0.006(2) 0.008(2) -0.024(2)
C57 0.036(2) 0.039(2) 0.036(3) -0.015(2) -0.0005(19) -0.0072(19)
C52 0.019(2) 0.037(2) 0.036(2) -0.016(2) 0.0013(17) -0.0013(17)
C64 0.022(2) 0.030(2) 0.041(3) -0.012(2) -0.0032(18) -0.0009(16)
C62 0.026(2) 0.031(2) 0.033(2) -0.0060(19) 0.0079(18) -0.0008(16)
C53 0.024(2) 0.027(2) 0.034(2) -0.0146(18) -0.0106(17) 0.0006(16)
C33 0.029(2) 0.045(3) 0.063(3) -0.018(3) 0.001(2) -0.015(2)
C51 0.026(2) 0.032(2) 0.025(2) -0.0089(18) 0.0003(16) -0.0058(16)
C46 0.029(2) 0.032(2) 0.021(2) -0.0083(17) -0.0006(16) -0.0115(17)
C10 0.028(2) 0.039(2) 0.035(2) -0.008(2) -0.0066(18) 0.0046(18)
O14 0.068(3) 0.062(3) 0.137(4) -0.025(3) 0.031(3) 0.016(2)
C9 0.025(2) 0.034(2) 0.036(3) -0.012(2) -0.0080(18) 0.0069(17)
C31 0.028(2) 0.031(2) 0.049(3) -0.006(2) -0.0019(19) -0.0054(18)
C45 0.031(2) 0.025(2) 0.033(2) -0.0064(18) 0.0022(17) 0.0014(17)
C58 0.066(3) 0.045(3) 0.036(3) -0.018(2) -0.006(2) -0.006(2)
C39 0.028(2) 0.024(2) 0.023(2) -0.0098(17) 0.0000(16) -0.0001(16)
C15 0.055(3) 0.041(3) 0.036(3) -0.003(2) -0.012(2) -0.004(2)
C25 0.040(2) 0.039(2) 0.032(2) -0.011(2) 0.0067(19) -0.0099(19)
C7 0.033(2) 0.035(2) 0.035(3) -0.018(2) -0.0066(19) 0.0052(18)
C8 0.036(2) 0.046(3) 0.029(2) -0.015(2) -0.0082(18) 0.003(2)
C54 0.021(2) 0.025(2) 0.040(2) -0.0123(18) -0.0109(17) -0.0002(16)
C56 0.031(2) 0.0210(19) 0.029(2) -0.0084(17) -0.0021(17) 0.0035(16)
C20 0.031(2) 0.033(2) 0.039(3) -0.012(2) -0.0004(18) 0.0008(18)
C42 0.042(3) 0.025(2) 0.047(3) -0.004(2) -0.004(2) 0.0094(19)
C29 0.077(4) 0.055(3) 0.044(3) -0.015(3) 0.020(3) -0.031(3)
C41 0.031(2) 0.028(2) 0.038(2) -0.0079(19) 0.0025(18) 0.0011(17)
C23 0.030(2) 0.031(2) 0.034(2) -0.0095(19) 0.0076(18) -0.0001(17)
C60 0.043(3) 0.039(2) 0.035(3) -0.010(2) 0.007(2) 0.0032(19)
C30 0.057(3) 0.042(3) 0.038(3) -0.020(2) 0.010(2) -0.018(2)
C65 0.021(2) 0.057(3) 0.056(3) -0.019(2) 0.0025(19) -0.0119(19)
C43 0.031(2) 0.042(3) 0.041(3) -0.013(2) -0.0050(19) 0.0146(19)
C16 0.030(2) 0.031(2) 0.034(2) -0.0093(19) -0.0025(18) 0.0012(17)
C47 0.035(2) 0.035(2) 0.030(2) -0.0065(19) -0.0065(18) -0.0036(18)
C36 0.024(2) 0.028(2) 0.032(2) -0.0154(18) -0.0024(16) -0.0022(16)
C5 0.052(3) 0.072(3) 0.034(3) -0.014(3) -0.007(2) -0.019(3)
C59 0.062(3) 0.049(3) 0.030(3) -0.016(2) 0.005(2) 0.001(2)
C44 0.025(2) 0.040(2) 0.038(3) -0.015(2) 0.0026(17) 0.0004(17)
C32 0.026(2) 0.048(3) 0.062(3) -0.008(2) -0.010(2) -0.003(2)
C48 0.058(3) 0.038(2) 0.034(3) 0.000(2) -0.006(2) -0.016(2)
C55 0.034(2) 0.030(2) 0.063(3) -0.007(2) 0.001(2) 0.0005(18)
C50 0.028(2) 0.048(3) 0.036(3) -0.012(2) 0.0061(18) -0.0102(19)
C34 0.041(3) 0.030(2) 0.053(3) -0.006(2) 0.003(2) -0.013(2)
C18 0.058(3) 0.023(2) 0.035(3) -0.0041(19) -0.006(2) -0.003(2)
C17 0.042(3) 0.031(2) 0.041(3) -0.007(2) 0.001(2) -0.0071(19)
C13 0.052(3) 0.061(4) 0.065(4) 0.004(3) -0.008(3) -0.018(3)
C14 0.068(3) 0.040(3) 0.059(4) -0.006(3) -0.016(3) -0.010(2)
C66 0.077(4) 0.080(4) 0.064(4) -0.036(3) -0.039(3) 0.051(3)
C35 0.030(2) 0.032(2) 0.042(3) -0.008(2) -0.0036(18) -0.0023(18)
C38 0.028(2) 0.0177(18) 0.035(2) -0.0071(17) -0.0039(17) -0.0010(15)
C24 0.032(2) 0.037(2) 0.027(2) -0.0156(19) -0.0003(17) -0.0075(18)
C1 0.074(4) 0.048(3) 0.062(3) -0.023(3) -0.025(3) -0.009(3)
O12 0.0251(14) 0.0426(16) 0.0259(15) -0.0113(13) 0.0015(11) -0.0046(12)
C2 0.091(4) 0.063(4) 0.071(4) -0.027(3) -0.016(3) -0.024(3)
C19 0.047(3) 0.033(2) 0.050(3) -0.016(2) -0.007(2) 0.013(2)
C3 0.069(4) 0.097(4) 0.041(3) -0.033(3) -0.001(3) -0.038(3)
C12 0.054(3) 0.078(4) 0.052(3) -0.005(3) 0.011(3) -0.005(3)
C11 0.040(3) 0.052(3) 0.051(3) -0.011(2) 0.000(2) 0.002(2)
C67 0.076(4) 0.068(4) 0.121(6) -0.027(4) 0.031(4) 0.009(3)
C28 0.069(4) 0.082(4) 0.078(4) -0.011(4) 0.042(3) -0.027(3)
C26 0.069(4) 0.059(3) 0.087(4) 0.006(3) 0.043(3) 0.001(3)
C27 0.079(4) 0.087(4) 0.117(5) -0.003(4) 0.061(4) 0.005(3)
C4 0.063(3) 0.103(5) 0.035(3) -0.010(3) -0.009(2) -0.037(3)

loop_
_atom_type_symbol
_atom_type_description
_atom_type_scat_dispersion_real
_atom_type_scat_dispersion_imag
_atom_type_scat_source
C C 0.0033 0.0016 'International Tables Vol C Tables 4.2.6.8 and 6.1.1.4'
H H 0.0000 0.0000 'International Tables Vol C Tables 4.2.6.8 and 6.1.1.4'
Dy Dy -0.1892 4.4098 'International Tables Vol C Tables 4.2.6.8 and 6.1.1.4'
N N 0.0061 0.0033 'International Tables Vol C Tables 4.2.6.8 and 6.1.1.4'
O O 0.0106 0.0060 'International Tables Vol C Tables 4.2.6.8 and 6.1.1.4'

loop_
_geom_angle_atom_site_label_1
_geom_angle_atom_site_label_2
_geom_angle_atom_site_label_3
_geom_angle
_geom_angle_site_symmetry_1
_geom_angle_site_symmetry_3
O5 Dy1 Dy2 112.74(6) . .
O5 Dy1 O11 141.70(8) . .
O5 Dy1 O7 78.86(8) . .
O5 Dy1 O6 73.79(8) . .
O5 Dy1 O8 128.03(8) . .
O5 Dy1 N4 130.98(9) . .
O5 Dy1 N1 82.51(9) . .
O11 Dy1 Dy2 34.75(6) . .
O11 Dy1 O7 68.58(8) . .
O11 Dy1 O6 79.42(8) . .
O11 Dy1 O8 85.17(8) . .
O11 Dy1 N4 64.97(9) . .
O11 Dy1 N1 101.27(9) . .
O7 Dy1 Dy2 34.54(6) . .
O7 Dy1 O8 114.98(8) . .
O7 Dy1 N4 129.23(9) . .
O7 Dy1 N1 66.02(8) . .
O6 Dy1 Dy2 80.77(6) . .
O6 Dy1 O7 76.68(8) . .
O6 Dy1 O8 155.64(8) . .
O6 Dy1 N4 75.85(9) . .
O6 Dy1 N1 138.95(9) . .
O8 Dy1 Dy2 97.15(6) . .
O8 Dy1 N4 80.58(8) . .
O8 Dy1 N1 62.58(9) . .
N4 Dy1 Dy2 99.09(7) . .
N4 Dy1 N1 142.08(9) . .
N1 Dy1 Dy2 78.16(7) . .
O12 Dy1 Dy2 169.87(6) . .
O12 Dy1 O5 77.00(9) . .
O12 Dy1 O11 135.27(9) . .
O12 Dy1 O7 155.55(9) . .
O12 Dy1 O6 100.06(9) . .
O12 Dy1 O8 77.88(9) . .
O12 Dy1 N4 71.52(9) . .
O12 Dy1 N1 106.72(9) . .
O1 Dy2 Dy1 164.28(7) . .
O1 Dy2 O11 130.87(9) . .
O1 Dy2 O7 158.72(9) . .
O1 Dy2 O2 72.37(9) . .
O1 Dy2 O13 98.29(9) . .
O1 Dy2 N6 68.54(10) . .
O11 Dy2 Dy1 33.45(6) . .
O11 Dy2 O13 71.48(8) . .
O11 Dy2 N6 62.40(9) . .
O7 Dy2 Dy1 35.48(6) . .
O7 Dy2 O11 68.22(8) . .
O7 Dy2 O13 77.86(8) . .
O7 Dy2 N6 128.68(9) . .
O3 Dy2 Dy1 85.06(7) . .
O3 Dy2 O1 90.85(9) . .
O3 Dy2 O11 75.50(8) . .
O3 Dy2 O7 104.86(9) . .
O3 Dy2 O2 143.63(9) . .
O3 Dy2 O13 143.05(9) . .
O3 Dy2 N6 76.04(9) . .
O2 Dy2 Dy1 118.95(6) . .
O2 Dy2 O11 139.58(8) . .
O2 Dy2 O7 86.60(9) . .
O2 Dy2 O13 72.65(9) . .
O2 Dy2 N6 123.39(10) . .
O13 Dy2 Dy1 76.53(6) . .
O13 Dy2 N6 74.31(10) . .
O4 Dy2 Dy1 102.95(7) . .
O4 Dy2 O1 90.12(9) . .
O4 Dy2 O11 127.28(8) . .
O4 Dy2 O7 81.47(9) . .
O4 Dy2 O3 71.95(9) . .
O4 Dy2 O2 75.97(9) . .
O4 Dy2 O13 143.13(9) . .
O4 Dy2 N6 141.03(9) . .
N6 Dy2 Dy1 95.74(7) . .
C7 O1 Dy2 135.2(2) . .
C37 O5 Dy1 137.8(2) . .
Dy1 O11 Dy2 111.80(9) . .
C63 O11 Dy1 121.1(2) . .
C63 O11 Dy2 125.1(2) . .
Dy2 O7 Dy1 109.98(9) . .
C46 O7 Dy1 122.7(2) . .
C46 O7 Dy2 125.8(2) . .
C22 O3 Dy2 136.8(2) . .
C9 O2 Dy2 133.6(2) . .
C39 O6 Dy1 134.8(2) . .
C66 O13 Dy2 130.9(3) . .
C24 O4 Dy2 136.3(2) . .
C53 O8 Dy1 122.5(2) . .
C53 N2 N1 117.1(3) . .
C63 N5 N4 110.8(3) . .
N5 N4 Dy1 116.8(2) . .
C62 N4 Dy1 131.7(3) . .
C62 N4 N5 111.4(3) . .
N2 N1 Dy1 115.7(2) . .
C52 N1 Dy1 128.2(2) . .
C52 N1 N2 115.7(3) . .
O11 C63 C64 116.4(3) . .
N5 C63 O11 126.1(3) . .
N5 C63 C64 117.4(3) . .
C20 C21 C22 123.5(3) . .
C16 C21 C22 118.5(3) . .
C16 C21 C20 117.9(3) . .
O10 N6 Dy2 123.5(2) . .
C64 N6 Dy2 122.0(2) . .
C64 N6 O10 114.1(3) . .
C45 C40 C39 118.3(3) . .
C41 C40 C45 118.8(3) . .
C41 C40 C39 122.9(3) . .
C5 C6 C7 121.7(4) . .
C5 C6 C1 118.4(4) . .
C1 C6 C7 119.8(4) . .
C54 N3 O9 112.7(3) . .
O3 C22 C21 115.3(3) . .
O3 C22 C23 123.9(3) . .
C23 C22 C21 120.8(3) . .
O5 C37 C36 116.4(3) . .
O5 C37 C38 123.7(3) . .
C38 C37 C36 119.8(3) . .
C56 C61 C62 123.8(3) . .
C60 C61 C62 117.4(4) . .
C60 C61 C56 118.7(4) . .
C50 C49 C48 119.1(4) . .
C58 C57 C56 121.6(4) . .
N1 C52 C51 123.5(3) . .
C63 C64 C65 121.7(4) . .
N6 C64 C63 112.7(3) . .
N6 C64 C65 125.5(4) . .
N4 C62 C61 126.3(3) . .
O8 C53 N2 121.3(3) . .
O8 C53 C54 122.7(3) . .
N2 C53 C54 116.0(3) . .
C34 C33 C32 119.3(4) . .
C46 C51 C52 121.5(3) . .
C46 C51 C50 119.8(4) . .
C50 C51 C52 118.5(3) . .
O7 C46 C51 121.0(3) . .
O7 C46 C47 121.1(3) . .
C47 C46 C51 117.9(3) . .
C15 C10 C9 119.3(4) . .
C11 C10 C9 122.4(4) . .
C11 C10 C15 118.2(4) . .
O2 C9 C10 116.2(3) . .
O2 C9 C8 124.0(4) . .
C8 C9 C10 119.8(4) . .
C32 C31 C36 120.2(4) . .
C44 C45 C40 120.4(4) . .
C57 C58 C59 120.7(4) . .
O6 C39 C40 114.8(3) . .
O6 C39 C38 124.8(3) . .
C38 C39 C40 120.3(3) . .
C10 C15 C14 121.7(4) . .
C30 C25 C24 118.6(4) . .
C26 C25 C30 118.4(4) . .
C26 C25 C24 123.0(4) . .
O1 C7 C6 114.3(4) . .
O1 C7 C8 124.0(4) . .
C8 C7 C6 121.8(4) . .
C7 C8 C9 123.7(4) . .
N3 C54 C53 113.4(3) . .
N3 C54 C55 126.4(3) . .
C55 C54 C53 120.2(3) . .
C57 C56 C61 118.3(3) . .
O12 C56 C61 121.7(3) . .
O12 C56 C57 120.0(3) . .
C19 C20 C21 120.7(4) . .
C43 C42 C41 120.2(4) . .
C28 C29 C30 119.9(5) . .
C40 C41 C42 120.8(4) . .
C24 C23 C22 122.9(3) . .
C59 C60 C61 121.9(4) . .
C25 C30 C29 120.9(4) . .
C42 C43 C44 119.7(3) . .
C21 C16 C17 121.3(3) . .
C48 C47 C46 121.2(4) . .
C31 C36 C37 118.4(3) . .
C35 C36 C37 123.4(3) . .
C35 C36 C31 118.2(4) . .
C6 C5 C4 119.7(5) . .
C60 C59 C58 118.8(4) . .
C43 C44 C45 120.1(4) . .
C33 C32 C31 120.8(4) . .
C47 C48 C49 120.9(4) . .
C49 C50 C51 121.0(4) . .
C33 C34 C35 120.0(4) . .
C17 C18 C19 119.8(4) . .
C18 C17 C16 120.0(4) . .
C12 C13 C14 121.1(5) . .
C13 C14 C15 118.3(5) . .
C36 C35 C34 121.4(4) . .
C39 C38 C37 124.4(3) . .
O4 C24 C25 115.5(3) . .
O4 C24 C23 124.1(3) . .
C23 C24 C25 120.4(3) . .
C6 C1 C2 121.4(5) . .
C56 O12 Dy1 141.5(2) . .
C3 C2 C1 119.8(5) . .
C18 C19 C20 120.3(4) . .
C4 C3 C2 119.5(5) . .
C13 C12 C11 120.1(5) . .
C10 C11 C12 120.6(5) . .
C29 C28 C27 120.4(5) . .
C25 C26 C27 120.7(5) . .
C28 C27 C26 119.7(5) . .
C3 C4 C5 121.2(5) . .

loop_
_geom_bond_atom_site_label_1
_geom_bond_atom_site_label_2
_geom_bond_distance
_geom_bond_site_symmetry_2
Dy1 Dy2 3.8556(3) .
Dy1 O5 2.279(2) .
Dy1 O11 2.289(2) .
Dy1 O7 2.381(2) .
Dy1 O6 2.337(2) .
Dy1 O8 2.469(2) .
Dy1 N4 2.502(3) .
Dy1 N1 2.562(3) .
Dy1 O12 2.256(2) .
Dy2 O1 2.310(3) .
Dy2 O11 2.367(2) .
Dy2 O7 2.326(2) .
Dy2 O3 2.295(2) .
Dy2 O2 2.322(3) .
Dy2 O13 2.436(2) .
Dy2 O4 2.293(2) .
Dy2 N6 2.558(3) .
O1 C7 1.281(4) .
O5 C37 1.262(4) .
O11 C63 1.309(4) .
O7 C46 1.344(4) .
O3 C22 1.266(4) .
O2 C9 1.251(4) .
O6 C39 1.280(4) .
O13 C66 1.406(5) .
O4 C24 1.270(4) .
O8 C53 1.242(4) .
N2 N1 1.381(4) .
N2 C53 1.334(5) .
N5 N4 1.412(4) .
N5 C63 1.292(5) .
N4 C62 1.287(5) .
O9 N3 1.364(4) .
O10 N6 1.387(4) .
N1 C52 1.282(5) .
C63 C64 1.484(5) .
C21 C22 1.504(5) .
C21 C20 1.395(5) .
C21 C16 1.387(5) .
N6 C64 1.268(5) .
C40 C45 1.394(5) .
C40 C39 1.509(5) .
C40 C41 1.383(5) .
C6 C7 1.500(5) .
C6 C5 1.369(6) .
C6 C1 1.382(6) .
N3 C54 1.294(5) .
C22 C23 1.398(5) .
C37 C36 1.491(5) .
C37 C38 1.415(5) .
C61 C62 1.436(5) .
C61 C56 1.416(5) .
C61 C60 1.412(5) .
C49 C48 1.386(6) .
C49 C50 1.363(6) .
C57 C58 1.374(5) .
C57 C56 1.391(5) .
C52 C51 1.441(5) .
C64 C65 1.485(5) .
C53 C54 1.492(5) .
C33 C32 1.376(6) .
C33 C34 1.374(6) .
C51 C46 1.402(5) .
C51 C50 1.413(5) .
C46 C47 1.397(5) .
C10 C9 1.501(6) .
C10 C15 1.391(6) .
C10 C11 1.376(6) .
O14 C67 1.427(6) .
C9 C8 1.408(5) .
C31 C36 1.388(5) .
C31 C32 1.386(5) .
C45 C44 1.389(5) .
C58 C59 1.393(6) .
C39 C38 1.391(5) .
C15 C14 1.392(6) .
C25 C30 1.382(6) .
C25 C24 1.510(5) .
C25 C26 1.370(6) .
C7 C8 1.382(6) .
C54 C55 1.478(5) .
C56 O12 1.318(4) .
C20 C19 1.384(5) .
C42 C41 1.386(5) .
C42 C43 1.379(6) .
C29 C30 1.386(6) .
C29 C28 1.349(7) .
C23 C24 1.395(5) .
C60 C59 1.365(6) .
C43 C44 1.385(5) .
C16 C17 1.387(5) .
C47 C48 1.379(5) .
C36 C35 1.381(5) .
C5 C4 1.401(6) .
C34 C35 1.383(5) .
C18 C17 1.371(5) .
C18 C19 1.383(6) .
C13 C14 1.377(7) .
C13 C12 1.364(7) .
C1 C2 1.383(6) .
C2 C3 1.367(7) .
C3 C4 1.356(7) .
C12 C11 1.393(7) .
C28 C27 1.378(8) .
C26 C27 1.386(7) .

loop_
_geom_torsion_atom_site_label_1
_geom_torsion_atom_site_label_2
_geom_torsion_atom_site_label_3
_geom_torsion_atom_site_label_4
_geom_torsion
_geom_torsion_site_symmetry_1
_geom_torsion_site_symmetry_2
_geom_torsion_site_symmetry_3
_geom_torsion_site_symmetry_4
Dy1 O5 C37 C36 -171.4(2) . . . .
Dy1 O5 C37 C38 9.3(6) . . . .
Dy1 O11 C63 N5 -3.3(5) . . . .
Dy1 O11 C63 C64 175.4(2) . . . .
Dy1 O7 C46 C51 58.4(4) . . . .
Dy1 O7 C46 C47 -123.0(3) . . . .
Dy1 O6 C39 C40 172.9(2) . . . .
Dy1 O6 C39 C38 -5.9(5) . . . .
Dy1 O8 C53 N2 -5.7(5) . . . .
Dy1 O8 C53 C54 173.0(2) . . . .
Dy1 N4 C62 C61 -4.1(6) . . . .
Dy1 N1 C52 C51 -11.4(5) . . . .
Dy2 O1 C7 C6 172.5(2) . . . .
Dy2 O1 C7 C8 -7.0(6) . . . .
Dy2 O11 C63 N5 -166.1(3) . . . .
Dy2 O11 C63 C64 12.6(4) . . . .
Dy2 O7 C46 C51 -105.9(3) . . . .
Dy2 O7 C46 C47 72.7(4) . . . .
Dy2 O3 C22 C21 167.0(2) . . . .
Dy2 O3 C22 C23 -14.4(6) . . . .
Dy2 O2 C9 C10 -157.5(2) . . . .
Dy2 O2 C9 C8 25.3(5) . . . .
Dy2 O4 C24 C25 -164.5(2) . . . .
Dy2 O4 C24 C23 16.9(6) . . . .
Dy2 N6 C64 C63 -5.8(4) . . . .
Dy2 N6 C64 C65 170.3(3) . . . .
O1 C7 C8 C9 -12.0(6) . . . .
O5 C37 C36 C31 -28.7(5) . . . .
O5 C37 C36 C35 150.4(4) . . . .
O5 C37 C38 C39 -3.3(6) . . . .
O11 C63 C64 N6 -3.6(5) . . . .
O11 C63 C64 C65 -179.8(3) . . . .
O7 C46 C47 C48 -179.3(3) . . . .
O3 C22 C23 C24 -2.2(6) . . . .
O2 C9 C8 C7 3.0(6) . . . .
O6 C39 C38 C37 1.9(6) . . . .
O8 C53 C54 N3 -177.2(3) . . . .
O8 C53 C54 C55 3.6(5) . . . .
N2 N1 C52 C51 175.3(3) . . . .
N2 C53 C54 N3 1.5(5) . . . .
N2 C53 C54 C55 -177.7(3) . . . .
N5 N4 C62 C61 -179.5(3) . . . .
N5 C63 C64 N6 175.3(3) . . . .
N5 C63 C64 C65 -1.0(5) . . . .
N4 N5 C63 O11 -0.1(5) . . . .
N4 N5 C63 C64 -178.8(3) . . . .
O9 N3 C54 C53 -177.3(3) . . . .
O9 N3 C54 C55 1.8(5) . . . .
O10 N6 C64 C63 -178.6(3) . . . .
O10 N6 C64 C65 -2.5(5) . . . .
N1 N2 C53 O8 -2.2(5) . . . .
N1 N2 C53 C54 179.1(3) . . . .
N1 C52 C51 C46 -23.7(6) . . . .
N1 C52 C51 C50 159.5(4) . . . .
C63 N5 N4 Dy1 3.0(3) . . . .
C63 N5 N4 C62 179.2(3) . . . .
C21 C22 C23 C24 176.3(3) . . . .
C21 C20 C19 C18 0.1(6) . . . .
C21 C16 C17 C18 0.6(6) . . . .
C40 C45 C44 C43 -0.3(6) . . . .
C40 C39 C38 C37 -176.9(3) . . . .
C6 C7 C8 C9 168.5(3) . . . .
C6 C5 C4 C3 1.5(8) . . . .
C6 C1 C2 C3 0.3(8) . . . .
C22 C21 C20 C19 -179.2(4) . . . .
C22 C21 C16 C17 178.9(3) . . . .
C22 C23 C24 O4 1.0(6) . . . .
C22 C23 C24 C25 -177.6(3) . . . .
C37 C36 C35 C34 179.4(4) . . . .
C61 C56 O12 Dy1 22.7(6) . . . .
C61 C60 C59 C58 -1.4(6) . . . .
C57 C58 C59 C60 0.9(6) . . . .
C57 C56 O12 Dy1 -159.2(3) . . . .
C52 C51 C46 O7 1.1(5) . . . .
C52 C51 C46 C47 -177.5(3) . . . .
C52 C51 C50 C49 178.9(4) . . . .
C62 C61 C56 C57 -179.4(3) . . . .
C62 C61 C56 O12 -1.3(5) . . . .
C62 C61 C60 C59 -179.2(4) . . . .
C53 N2 N1 Dy1 8.2(4) . . . .
C53 N2 N1 C52 -177.6(3) . . . .
C33 C34 C35 C36 -0.7(6) . . . .
C51 C46 C47 C48 -0.6(6) . . . .
C46 C51 C50 C49 2.0(6) . . . .
C46 C47 C48 C49 0.7(6) . . . .
C10 C9 C8 C7 -174.1(3) . . . .
C10 C15 C14 C13 -1.6(7) . . . .
C9 C10 C15 C14 -178.2(4) . . . .
C9 C10 C11 C12 -179.9(4) . . . .
C31 C36 C35 C34 -1.4(6) . . . .
C45 C40 C39 O6 17.2(5) . . . .
C45 C40 C39 C38 -163.9(3) . . . .
C45 C40 C41 C42 -0.4(6) . . . .
C58 C57 C56 C61 -1.5(6) . . . .
C58 C57 C56 O12 -179.6(4) . . . .
C39 C40 C45 C44 -178.1(3) . . . .
C39 C40 C41 C42 178.3(3) . . . .
C15 C10 C9 O2 -40.2(5) . . . .
C15 C10 C9 C8 137.1(4) . . . .
C15 C10 C11 C12 0.2(6) . . . .
C25 C26 C27 C28 1.4(11) . . . .
C7 C6 C5 C4 -178.3(4) . . . .
C7 C6 C1 C2 177.5(4) . . . .
C56 C61 C62 N4 -5.5(6) . . . .
C56 C61 C60 C59 0.4(6) . . . .
C56 C57 C58 C59 0.5(6) . . . .
C20 C21 C22 O3 -169.6(3) . . . .
C20 C21 C22 C23 11.8(5) . . . .
C20 C21 C16 C17 -1.3(6) . . . .
C42 C43 C44 C45 -0.2(6) . . . .
C29 C28 C27 C26 -1.3(11) . . . .
C41 C40 C45 C44 0.6(5) . . . .
C41 C40 C39 O6 -161.4(3) . . . .
C41 C40 C39 C38 17.4(5) . . . .
C41 C42 C43 C44 0.4(6) . . . .
C60 C61 C62 N4 174.1(4) . . . .
C60 C61 C56 C57 1.0(5) . . . .
C60 C61 C56 O12 179.1(3) . . . .
C30 C25 C24 O4 7.3(5) . . . .
C30 C25 C24 C23 -174.0(4) . . . .
C30 C25 C26 C27 -0.7(9) . . . .
C30 C29 C28 C27 0.5(9) . . . .
C43 C42 C41 C40 -0.1(6) . . . .
C16 C21 C22 O3 10.3(5) . . . .
C16 C21 C22 C23 -168.4(3) . . . .
C16 C21 C20 C19 0.9(6) . . . .
C36 C37 C38 C39 177.4(3) . . . .
C36 C31 C32 C33 -2.3(7) . . . .
C5 C6 C7 O1 153.1(4) . . . .
C5 C6 C7 C8 -27.4(6) . . . .
C5 C6 C1 C2 0.5(7) . . . .
C32 C33 C34 C35 1.3(7) . . . .
C32 C31 C36 C37 -177.9(4) . . . .
C32 C31 C36 C35 2.9(6) . . . .
C48 C49 C50 C51 -1.9(6) . . . .
C50 C49 C48 C47 0.5(6) . . . .
C50 C51 C46 O7 178.0(3) . . . .
C50 C51 C46 C47 -0.7(5) . . . .
C34 C33 C32 C31 0.2(7) . . . .
C17 C18 C19 C20 -0.9(6) . . . .
C13 C12 C11 C10 -2.1(7) . . . .
C14 C13 C12 C11 2.1(8) . . . .
C38 C37 C36 C31 150.6(4) . . . .
C38 C37 C36 C35 -30.2(5) . . . .
C24 C25 C30 C29 179.7(4) . . . .
C24 C25 C26 C27 179.5(6) . . . .
C1 C6 C7 O1 -23.7(5) . . . .
C1 C6 C7 C8 155.8(4) . . . .
C1 C6 C5 C4 -1.4(7) . . . .
C1 C2 C3 C4 -0.3(8) . . . .
C2 C3 C4 C5 -0.6(8) . . . .
C19 C18 C17 C16 0.5(6) . . . .
C12 C13 C14 C15 -0.3(8) . . . .
C11 C10 C9 O2 139.9(4) . . . .
C11 C10 C9 C8 -42.7(5) . . . .
C11 C10 C15 C14 1.7(6) . . . .
C28 C29 C30 C25 0.3(7) . . . .
C26 C25 C30 C29 -0.1(7) . . . .
C26 C25 C24 O4 -172.9(5) . . . .
C26 C25 C24 C23 5.8(7) . . . .
